data_1551731
loop_
_publ_author_name
'BOUJELBENE, Mohamed'
'MHIRI, Tahar'

_publ_section_title
;
 Synthesis and Crystal Structure of LiLaP4O12
;
_journal_name_full 'X-ray Structure Analysis Online'
_journal_page_first 21
_journal_paper_doi 10.2116/xraystruct.27.21
_journal_volume 27
_journal_year 2011
_chemical_formula_moiety 'La0.50 Li0.50 O6 P2'
_chemical_formula_sum 'La0.5 Li0.5 O6 P2'
_chemical_formula_weight 230.87
_space_group_IT_number 15
_space_group_name_Hall '-C 2yc'
_space_group_name_H-M_alt 'C 1 2/c 1'
_symmetry_cell_setting monoclinic
_symmetry_space_group_name_Hall '-C 2yc'
_symmetry_space_group_name_H-M 'C 1 2/c 1'
_atom_sites_solution_primary direct
_audit_creation_date 11-03-04
_audit_creation_method CRYSTALS_ver_12.51
_cell_angle_alpha 90
_cell_angle_beta 126.1370(10)
_cell_angle_gamma 90
_cell_formula_units_Z 8
_cell_length_a 16.3550(2)
_cell_length_b 7.04000(10)
_cell_length_c 9.6780(2)
_cell_measurement_reflns_used 0
_cell_measurement_temperature 298
_cell_measurement_theta_max 0
_cell_measurement_theta_min 0
_cell_volume 899.93(3)
_computing_cell_refinement 'USER DEFINED CELL REFINEMENT'
_computing_data_collection 'USER DEFINED DATA COLLECTION'
_computing_data_reduction 'USER DEFINED DATA REDUCTION'
_computing_molecular_graphics 'CAMERON (Watkin et al., 1996)'
_computing_publication_material 'CRYSTALS (Betteridge et al., 2003)'
_computing_structure_refinement 'CRYSTALS (Betteridge et al., 2003)'
_computing_structure_solution 'SHELXS 86 (Sheldrick, 1986)'
_diffrn_ambient_temperature 293
_diffrn_measured_fraction_theta_full 0.996
_diffrn_measured_fraction_theta_max 0.906
_diffrn_measurement_device_type 'Nonius Kappa CCD'
_diffrn_measurement_method '\f rotation scans with 2\%steps'
_diffrn_radiation_monochromator graphite
_diffrn_radiation_type 'Mo K\a'
_diffrn_radiation_wavelength 0.71073
_diffrn_reflns_av_R_equivalents 0.060
_diffrn_reflns_limit_h_max 24
_diffrn_reflns_limit_h_min -25
_diffrn_reflns_limit_k_max 11
_diffrn_reflns_limit_k_min -11
_diffrn_reflns_limit_l_max 15
_diffrn_reflns_limit_l_min -16
_diffrn_reflns_number 6780
_diffrn_reflns_theta_full 31.999
_diffrn_reflns_theta_max 37.208
_diffrn_reflns_theta_min 3.085
_diffrn_standards_number 0
_exptl_absorpt_coefficient_mu 5.526
_exptl_absorpt_correction_T_max 0.54
_exptl_absorpt_correction_T_min 0.35
_exptl_absorpt_correction_type numerical
_exptl_absorpt_process_details 'MULABS in PLATON;Spek,1998'
_exptl_crystal_colour colourless
_exptl_crystal_density_diffrn 3.408
_exptl_crystal_description parallelepiped
_exptl_crystal_F_000 864
_exptl_crystal_size_max 0.35
_exptl_crystal_size_mid 0.31
_exptl_crystal_size_min 0.15
_refine_diff_density_max 1.12
_refine_diff_density_min -5.24
_refine_ls_extinction_method None
_refine_ls_goodness_of_fit_ref 0.9467
_refine_ls_hydrogen_treatment none
_refine_ls_matrix_type full
_refine_ls_number_parameters 83
_refine_ls_number_reflns 1985
_refine_ls_number_restraints 192
_refine_ls_R_factor_all 0.0443
_refine_ls_R_factor_gt 0.0431
_refine_ls_shift/su_max 0.000316
_refine_ls_structure_factor_coef F
_refine_ls_weighting_details
;
 Method, part 1, Chebychev polynomial, (Watkin, 1994, Prince, 1982) 
 [weight] = 1.0/[A~0~*T~0~(x)+A~1~*T~1~(x) ... +A~n-1~]*T~n-1~(x)] 
 where A~i~ are the Chebychev coefficients listed below and x= Fcalc/Fmax 
 Method = Robust Weighting (Prince, 1982) 
 W = [weight] * [1-(deltaF/6*sigmaF)^2^]^2^ 
 A~i~ are: 
 2.04 1.17 1.39 0.325 
;
_refine_ls_weighting_scheme calc
_refine_ls_wR_factor_all 0.0403
_refine_ls_wR_factor_gt 0.0399
_refine_ls_wR_factor_ref 0.0399
_reflns_limit_h_max 20
_reflns_limit_h_min -25
_reflns_limit_k_max 11
_reflns_limit_k_min 0
_reflns_limit_l_max 16
_reflns_limit_l_min 0
_reflns_number_gt 1985
_reflns_number_total 2102
_reflns_threshold_expression I>3.00u(I)
_oxford_diffrn_Wilson_B_factor 0.49
_oxford_diffrn_Wilson_scale 26.69
_oxford_refine_ls_scale 0.4134(9)
_oxford_structure_analysis_title 'prdamakmejed3_0m in C 2/c'
_cod_data_source_file 27_21_1.cif
_cod_data_source_block CRYSTALS_cif
_cod_depositor_comments
;
The following automatic conversions were performed:

'_exptl_absorpt_correction_type' value 'Numerical' changed to
'numerical' according to
/home/andrius/struct/COD-crude-data/automatic-downloads/current/J-STAGE/lib/dictionaries/cif_core.dic
dictionary named 'cif_core.dic' version 2.4.2 from 2011-04-26.

'_symmetry_cell_setting' value 'Monoclinic' changed to 'monoclinic'
according to
/home/andrius/struct/COD-crude-data/automatic-downloads/current/J-STAGE/lib/dictionaries/cif_core.dic
dictionary named 'cif_core.dic' version 2.4.2 from 2011-04-26.

Automatic conversion script
Id: cif_fix_values 6524 2018-11-02 12:15:13Z antanas 
;
_cod_original_sg_symbol_H-M 'C 1 2/c 1 '
_cod_original_formula_sum 'La0.50 Li0.50 O6 P2'
_cod_database_code 1551731

loop_
_symmetry_equiv_pos_as_xyz
x,y,z
-x,-y,-z
x+1/2,y+1/2,z
-x+1/2,-y+1/2,-z
-x,y,-z+1/2
x,-y,z+1/2
-x+1/2,y+1/2,-z+1/2
x+1/2,-y+1/2,z+1/2

loop_
_atom_site_label
_atom_site_type_symbol
_atom_site_fract_x
_atom_site_fract_y
_atom_site_fract_z
_atom_site_U_iso_or_equiv
_atom_site_occupancy
_atom_site_adp_type
_atom_site_refinement_flags_posn
_atom_site_refinement_flags_adp
La1 La 0.0000 0.29892(2) 0.2500 0.0049 1.0000 Uani S TU
P1 P 0.13838(5) -0.05528(10) 0.16272(8) 0.0086 1.0000 Uani . .
P2 P 0.14819(5) 0.34461(10) 0.09675(8) 0.0088 1.0000 Uani . .
O1 O 0.11421(19) -0.2185(3) 0.0475(3) 0.0137 1.0000 Uani . U
O2 O 0.24415(16) -0.0831(3) 0.3440(3) 0.0129 1.0000 Uani . U
O3 O 0.06530(16) -0.0043(3) 0.2024(3) 0.0121 1.0000 Uani . U
O4 O 0.07304(16) 0.4071(3) -0.0836(2) 0.0128 1.0000 Uani . U
O5 O 0.15887(18) 0.1218(3) 0.0850(3) 0.0131 1.0000 Uani . U
O6 O 0.12977(17) 0.3851(3) 0.2263(3) 0.0138 1.0000 Uani . U
Li1 Li 0.0000 0.2053(12) -0.2500 0.0189 1.0000 Uani S T

loop_
_atom_site_aniso_label
_atom_site_aniso_U_11
_atom_site_aniso_U_22
_atom_site_aniso_U_33
_atom_site_aniso_U_23
_atom_site_aniso_U_13
_atom_site_aniso_U_12
La1 0.00489(9) 0.00523(9) 0.00470(8) 0.0000 0.00293(7) 0.0000
P1 0.0080(2) 0.0087(2) 0.0086(2) -0.00003(18) 0.0046(2) 0.00040(18)
P2 0.0077(2) 0.0095(3) 0.0079(2) 0.00045(19) 0.0040(2) -0.00038(19)
O1 0.0158(9) 0.0107(7) 0.0115(8) -0.0038(6) 0.0064(7) -0.0003(6)
O2 0.0090(7) 0.0182(9) 0.0096(7) 0.0007(6) 0.0045(6) 0.0032(6)
O3 0.0112(7) 0.0123(7) 0.0160(8) 0.0016(6) 0.0098(7) 0.0021(6)
O4 0.0122(8) 0.0141(8) 0.0078(6) 0.0023(6) 0.0035(6) 0.0003(6)
O5 0.0190(9) 0.0084(7) 0.0159(8) 0.0024(6) 0.0125(7) 0.0001(6)
O6 0.0148(8) 0.0158(8) 0.0162(8) -0.0031(7) 0.0120(7) -0.0032(7)
Li1 0.026(4) 0.016(3) 0.020(3) 0.0000 0.017(3) 0.0000

loop_
_atom_type_symbol
_atom_type_scat_dispersion_real
_atom_type_scat_dispersion_imag
_atom_type_scat_Cromer_Mann_a1
_atom_type_scat_Cromer_Mann_b1
_atom_type_scat_Cromer_Mann_a2
_atom_type_scat_Cromer_Mann_b2
_atom_type_scat_Cromer_Mann_a3
_atom_type_scat_Cromer_Mann_b3
_atom_type_scat_Cromer_Mann_a4
_atom_type_scat_Cromer_Mann_b4
_atom_type_scat_Cromer_Mann_c
_atom_type_scat_source
La -0.2871 2.4523 20.5780 2.9482 19.5990 0.2445 11.3727 18.7726 3.2872 133.1240 2.1468 'International Tables Vol C 4.2.6.8 and 6.1.1.4'
Li -0.0003 0.0001 1.1282 3.9546 0.7508 1.0524 0.6175 85.3905 0.4653 168.2610 0.0377 'International Tables Vol C 4.2.6.8 and 6.1.1.4'
O 0.0106 0.0060 3.0485 13.2771 2.2868 5.7011 1.5463 0.3239 0.8670 32.9089 0.2508 'International Tables Vol C 4.2.6.8 and 6.1.1.4'
P 0.1023 0.0942 6.4345 1.9067 4.1791 27.1570 1.7800 0.5260 1.4908 68.1645 1.1149 'International Tables Vol C 4.2.6.8 and 6.1.1.4'

loop_
_geom_angle_atom_site_label_1
_geom_angle_site_symmetry_1
_geom_angle_atom_site_label_2
_geom_angle_atom_site_label_3
_geom_angle_site_symmetry_3
_geom_angle
_geom_angle_publ_flag
O3 5_555 La1 O4 2_565 136.96(7) yes
O3 5_555 La1 O4 6_565 132.93(7) yes
O4 2_565 La1 O4 6_565 65.20(10) yes
O3 5_555 La1 O1 2_555 84.64(8) yes
O4 2_565 La1 O1 2_555 71.25(7) yes
O4 6_565 La1 O1 2_555 135.97(7) yes
O3 5_555 La1 O1 6_555 72.43(7) yes
O4 2_565 La1 O1 6_555 135.97(7) yes
O4 6_565 La1 O1 6_555 71.25(7) yes
O1 2_555 La1 O1 6_555 152.71(11) yes
O3 5_555 La1 O6 5_555 72.49(7) yes
O4 2_565 La1 O6 5_555 74.21(8) yes
O4 6_565 La1 O6 5_555 80.57(8) yes
O1 2_555 La1 O6 5_555 93.98(8) yes
O1 6_555 La1 O6 5_555 93.02(8) yes
O3 5_555 La1 P2 5_555 62.27(5) yes
O4 2_565 La1 P2 5_555 90.56(5) yes
O4 6_565 La1 P2 5_555 80.58(5) yes
O1 2_555 La1 P2 5_555 106.54(6) yes
O1 6_555 La1 P2 5_555 76.02(6) yes
O3 5_555 La1 P2 6_565 121.45(5) yes
O4 2_565 La1 P2 6_565 80.18(5) yes
O4 6_565 La1 P2 6_565 15.00(5) yes
O1 2_555 La1 P2 6_565 150.89(5) yes
O1 6_555 La1 P2 6_565 56.26(5) yes
O3 5_555 La1 P2 2_565 127.50(5) yes
O4 2_565 La1 P2 2_565 15.00(5) yes
O4 6_565 La1 P2 2_565 80.18(5) yes
O1 2_555 La1 P2 2_565 56.26(5) yes
O1 6_555 La1 P2 2_565 150.89(5) yes
O3 5_555 La1 P2 . 128.19(5) yes
O4 2_565 La1 P2 . 80.58(5) yes
O4 6_565 La1 P2 . 90.56(5) yes
O1 2_555 La1 P2 . 76.02(6) yes
O1 6_555 La1 P2 . 106.54(6) yes
O3 5_555 La1 O3 . 66.15(10) yes
O4 2_565 La1 O3 . 132.93(7) yes
O4 6_565 La1 O3 . 136.96(7) yes
O1 2_555 La1 O3 . 72.43(7) yes
O1 6_555 La1 O3 . 84.64(8) yes
O3 5_555 La1 O6 . 137.27(8) yes
O4 2_565 La1 O6 . 80.57(8) yes
O4 6_565 La1 O6 . 74.21(8) yes
O1 2_555 La1 O6 . 93.02(8) yes
O1 6_555 La1 O6 . 93.98(8) yes
O6 5_555 La1 P2 5_555 17.90(6) yes
O6 5_555 La1 P2 6_565 83.28(6) yes
P2 5_555 La1 P2 6_565 78.618(17) yes
O6 5_555 La1 P2 2_565 76.58(6) yes
P2 5_555 La1 P2 2_565 94.254(14) yes
P2 6_565 La1 P2 2_565 95.16(2) yes
O6 5_555 La1 P2 . 154.73(6) yes
P2 5_555 La1 P2 . 169.52(2) yes
P2 6_565 La1 P2 . 94.254(14) yes
P2 2_565 La1 P2 . 78.618(17) yes
O6 5_555 La1 O3 . 137.27(8) yes
P2 5_555 La1 O3 . 128.19(5) yes
P2 6_565 La1 O3 . 127.50(5) yes
P2 2_565 La1 O3 . 121.45(5) yes
P2 . La1 O3 . 62.27(5) yes
O6 5_555 La1 O6 . 150.00(11) yes
P2 5_555 La1 O6 . 154.73(6) yes
P2 6_565 La1 O6 . 76.58(6) yes
P2 2_565 La1 O6 . 83.28(6) yes
P2 . La1 O6 . 17.90(6) yes
O3 . La1 O6 . 72.49(7) yes
O1 . P1 O2 . 111.60(13) yes
O1 . P1 O3 . 118.61(14) yes
O2 . P1 O3 . 105.05(12) yes
O1 . P1 O5 . 106.79(13) yes
O2 . P1 O5 . 102.88(13) yes
O3 . P1 O5 . 110.85(12) yes
O2 7_555 P2 La1 . 140.58(8) yes
O2 7_555 P2 La1 2_565 95.96(8) yes
La1 . P2 La1 2_565 101.382(17) yes
O2 7_555 P2 O4 . 107.62(12) yes
La1 . P2 O4 . 102.88(9) yes
La1 2_565 P2 O4 . 25.26(9) yes
O2 7_555 P2 O5 . 101.40(13) yes
La1 . P2 O5 . 94.11(9) yes
La1 2_565 P2 O5 . 129.92(9) yes
O4 . P2 O5 . 104.91(13) yes
O2 7_555 P2 O6 . 111.76(12) yes
La1 . P2 O6 . 29.16(9) yes
La1 2_565 P2 O6 . 106.52(10) yes
O4 . P2 O6 . 119.74(14) yes
O5 . P2 O6 . 109.66(13) yes
La1 2_555 O1 P1 . 139.34(14) yes
P1 . O2 P2 7_545 133.96(15) yes
La1 . O3 P1 . 136.85(13) yes
La1 2_565 O4 P2 . 139.74(13) yes
P1 . O5 P2 . 132.61(15) yes
La1 . O6 P2 . 132.94(13) yes

loop_
_geom_bond_atom_site_label_1
_geom_bond_atom_site_label_2
_geom_bond_site_symmetry_2
_geom_bond_distance
_geom_bond_publ_flag
La1 O3 5_555 2.548(2) yes
La1 O4 2_565 2.456(2) yes
La1 O4 6_565 2.456(2) yes
La1 O1 2_555 2.399(2) yes
La1 O1 6_555 2.399(2) yes
La1 O6 5_555 2.345(2) yes
La1 P2 5_555 3.5238(7) yes
La1 P2 6_565 3.7203(7) yes
La1 P2 2_565 3.7203(7) yes
La1 P2 . 3.5238(7) yes
La1 O3 . 2.548(2) yes
La1 O6 . 2.345(2) yes
P1 O1 . 1.483(2) yes
P1 O2 . 1.591(2) yes
P1 O3 . 1.499(2) yes
P1 O5 . 1.590(2) yes
P2 O2 7_555 1.580(2) yes
P2 O4 . 1.490(2) yes
P2 O5 . 1.590(2) yes
P2 O6 . 1.480(2) yes
